data_1566815
loop_
_publ_author_name
'Tang, Qi'
'Shi, Xiaodong'
'Richardson, David'
'Wojtas, Lukasz'
'Shan, Chuan'
'He, Ying'
'Lan, Yu'
'Yuan, Teng'
'Ye, Xiaohan'
'Li, Shi-Jun'
'Zhao, Kai'

_publ_section_title
;
 Design and Synthesis of Stable Four-Coordinated Benzotriazole-Borane with
 Tunable Fluorescence Emission
;
_journal_name_full 'Chemical Science'
_journal_paper_doi 10.1039/D2SC01103D
_journal_year 2022
_chemical_formula_moiety 'C19 H13 B N4 S, C H Cl3'
_chemical_formula_sum 'C20 H14 B Cl3 N4 S'
_chemical_formula_weight 459.57
_space_group_crystal_system triclinic
_space_group_IT_number 2
_space_group_name_Hall '-P 1'
_space_group_name_H-M_alt 'P -1'
_atom_sites_solution_hydrogens mixed
_audit_creation_date 2021-07-09
_audit_creation_method
;
Olex2 1.3
(compiled 2020.11.12 svn.r5f609507 for OlexSys, GUI svn.r6272)
;
_audit_update_record
;
2021-10-03 deposited with the CCDC.	2022-04-18 downloaded from the CCDC.
;
_cell_angle_alpha 102.614(2)
_cell_angle_beta 92.073(2)
_cell_angle_gamma 115.981(2)
_cell_formula_units_Z 2
_cell_length_a 9.5849(6)
_cell_length_b 9.6966(6)
_cell_length_c 12.5042(7)
_cell_measurement_reflns_used 9960
_cell_measurement_temperature 100.0
_cell_measurement_theta_max 79.77
_cell_measurement_theta_min 3.66
_cell_volume 1007.91(11)
_computing_cell_refinement 'SAINT V8.40B (?, 2016)'
_computing_data_reduction 'SAINT V8.40B (?, 2016)'
_computing_molecular_graphics 'Olex2 1.3 (Dolomanov et al., 2009)'
_computing_publication_material 'Olex2 1.3 (Dolomanov et al., 2009)'
_computing_structure_refinement 'XL  (Sheldrick, 2008)'
_diffrn_ambient_temperature 100.0
_diffrn_measured_fraction_theta_full 0.996
_diffrn_measured_fraction_theta_max 0.967
_diffrn_measurement_device_type 'Bruker D8 Venture PHOTON II CPAD'
_diffrn_measurement_method 'omega scans'
_diffrn_radiation_monochromator mirrors
_diffrn_radiation_type CuK\a
_diffrn_radiation_wavelength 1.54178
_diffrn_reflns_av_R_equivalents 0.0294
_diffrn_reflns_av_unetI/netI 0.0231
_diffrn_reflns_Laue_measured_fraction_full 0.996
_diffrn_reflns_Laue_measured_fraction_max 0.967
_diffrn_reflns_limit_h_max 12
_diffrn_reflns_limit_h_min -12
_diffrn_reflns_limit_k_max 12
_diffrn_reflns_limit_k_min -12
_diffrn_reflns_limit_l_max 15
_diffrn_reflns_limit_l_min -15
_diffrn_reflns_number 20495
_diffrn_reflns_point_group_measured_fraction_full 0.996
_diffrn_reflns_point_group_measured_fraction_max 0.967
_diffrn_reflns_theta_full 67.679
_diffrn_reflns_theta_max 80.354
_diffrn_reflns_theta_min 3.664
_diffrn_source 'INCOATEC Imus micro-focus source'
_diffrn_source_current 1.0
_diffrn_source_power 0.05
_diffrn_source_voltage 50.0
_diffrn_standards_number 0
_exptl_absorpt_coefficient_mu 5.205
_exptl_absorpt_correction_T_max 1.0000
_exptl_absorpt_correction_T_min 0.8361
_exptl_absorpt_correction_type multi-scan
_exptl_absorpt_process_details
;
SADABS-2016/2 (Bruker,2016/2) was used for absorption correction.
wR2(int) was 0.0644 before and 0.0467 after correction.
The Ratio of minimum to maximum transmission is 0.8361.
The \l/2 correction factor is Not present.
;
_exptl_crystal_density_diffrn 1.514
_exptl_crystal_description block
_exptl_crystal_F_000 468
_exptl_crystal_size_max 0.16
_exptl_crystal_size_mid 0.09
_exptl_crystal_size_min 0.04
_refine_diff_density_max 0.289
_refine_diff_density_min -0.304
_refine_diff_density_rms 0.049
_refine_ls_extinction_method none
_refine_ls_goodness_of_fit_ref 1.078
_refine_ls_hydrogen_treatment mixed
_refine_ls_matrix_type full
_refine_ls_number_parameters 300
_refine_ls_number_reflns 4261
_refine_ls_number_restraints 67
_refine_ls_restrained_S_all 1.073
_refine_ls_R_factor_all 0.0271
_refine_ls_R_factor_gt 0.0259
_refine_ls_shift/su_max 0.001
_refine_ls_shift/su_mean 0.000
_refine_ls_structure_factor_coef Fsqd
_refine_ls_weighting_details 'w=1/[\s^2^(Fo^2^)+(0.0270P)^2^+0.4754P] where P=(Fo^2^+2Fc^2^)/3'
_refine_ls_weighting_scheme calc
_refine_ls_wR_factor_gt 0.0654
_refine_ls_wR_factor_ref 0.0663
_reflns_Friedel_coverage 0.000
_reflns_number_gt 4074
_reflns_number_total 4261
_reflns_threshold_expression 'I > 2\s(I)'
_cod_data_source_file d2sc01103d2.cif
_cod_data_source_block QT_N3_24
_cod_database_code 1566815
_shelx_shelxl_version_number 2018/3
_shelx_space_group_comment
;
The symmetry employed for this shelxl refinement is uniquely defined
by the following loop, which should always be used as a source of
symmetry information in preference to the above space-group names.
They are only intended as comments.
;
_shelx_estimated_absorpt_t_max 0.819
_shelx_estimated_absorpt_t_min 0.490
_olex2_refinement_description
;
1. Fixed Uiso
 At 1.2 times of:
  All C(H) groups
2. Restrained distances
 H32-H5
 -2.2 with sigma of 0.02
 C4-C31 \\sim C4-C21
 with sigma of 0.01
3. Restrained planarity
 C4, C31, C32, S33, C34, C35
 with sigma of 0.01
4. Uiso/Uaniso restraints and constraints
Uanis(S23) = Uanis(C34)
Uanis(C31) = Uanis(C21)
5. Rigid body (RIGU) restrains
 C21, C22, S23, C24, C25
 with sigma for 1-2 distances of 0.004 and sigma for 1-3 distances of 0.004
 C31, C32, S33, C34, C35
 with sigma for 1-2 distances of 0.002 and sigma for 1-3 distances of 0.002
6. Same fragment restrains
{C21, C22, S23, C24, C25} sigma for 1-2: 0.01, 1-3: 0.04
as in
{C31, C32, S33, C34, C35}
7. Others
 Sof(C31)=Sof(C32)=Sof(H32)=Sof(S33)=Sof(C34)=Sof(H34)=Sof(C35)=Sof(H35)=1-
 FVAR(1)
 Sof(C21)=Sof(C22)=Sof(H22)=Sof(S23)=Sof(C24)=Sof(H24)=Sof(C25)=Sof(H25)=FVAR(1)
8.a Ternary CH refined with riding coordinates:
 C41(H41)
8.b Aromatic/amide H refined with riding coordinates:
 C5(H5), C12(H12), C13(H13), C14(H14), C16(H16), C17(H17), C18(H18), C19(H19),
 C20(H20), C22(H22), C24(H24), C25(H25), C32(H32), C34(H34), C35(H35)
;
_olex2_submission_special_instructions 'No special instructions were received'

loop_
_space_group_symop_operation_xyz
'x, y, z'
'-x, -y, -z'

loop_
_atom_site_label
_atom_site_type_symbol
_atom_site_fract_x
_atom_site_fract_y
_atom_site_fract_z
_atom_site_U_iso_or_equiv
_atom_site_adp_type
_atom_site_occupancy
_atom_site_site_symmetry_order
_atom_site_calc_flag
_atom_site_refinement_flags_posn
_atom_site_refinement_flags_adp
_atom_site_refinement_flags_occupancy
_atom_site_disorder_assembly
_atom_site_disorder_group
N1 N 1.03576(14) 0.73126(15) 0.28058(10) 0.0243(2) Uani 1 1 d . . . . .
C2 C 0.94780(14) 0.70191(15) 0.34218(10) 0.0165(2) Uani 1 1 d . . . . .
B3 B 0.82295(16) 0.66754(16) 0.42717(11) 0.0150(3) Uani 1 1 d . . . . .
H3 H 0.8009(18) 0.7724(19) 0.4501(13) 0.017(4) Uiso 1 1 d . . . . .
C4 C 0.87687(14) 0.62275(15) 0.53408(10) 0.0152(2) Uani 1 1 d D . . . .
C5 C 0.79064(15) 0.48721(15) 0.56437(10) 0.0166(2) Uani 1 1 d . . . . .
H5 H 0.828417 0.471771 0.629801 0.020 Uiso 1 1 calc DR U . . .
C6 C 0.64205(14) 0.36514(15) 0.49926(10) 0.0158(2) Uani 1 1 d . . . . .
C7 C 0.58913(14) 0.39288(14) 0.40364(10) 0.0146(2) Uani 1 1 d . . . . .
N8 N 0.66347(12) 0.52213(12) 0.36387(8) 0.0146(2) Uani 1 1 d . . . . .
N9 N 0.58247(12) 0.50742(12) 0.27099(8) 0.0160(2) Uani 1 1 d . . . . .
N10 N 0.45436(12) 0.36586(12) 0.25066(8) 0.0152(2) Uani 1 1 d . . . . .
C11 C 0.45211(14) 0.28864(15) 0.33120(10) 0.0151(2) Uani 1 1 d . . . . .
C12 C 0.35260(14) 0.14000(15) 0.34886(10) 0.0174(2) Uani 1 1 d . . . . .
H12 H 0.258731 0.065513 0.300006 0.021 Uiso 1 1 calc R U . . .
C13 C 0.40241(15) 0.11136(15) 0.44272(11) 0.0195(3) Uani 1 1 d . . . . .
H13 H 0.339301 0.012893 0.458606 0.023 Uiso 1 1 calc R U . . .
C14 C 0.54238(15) 0.22011(15) 0.51717(11) 0.0187(2) Uani 1 1 d . . . . .
H14 H 0.568191 0.192574 0.580828 0.022 Uiso 1 1 calc R U . . .
C15 C 0.34245(14) 0.31264(14) 0.15296(10) 0.0154(2) Uani 1 1 d . . . . .
C16 C 0.39591(15) 0.33019(15) 0.05278(10) 0.0176(2) Uani 1 1 d . . . . .
H16 H 0.505069 0.376125 0.048440 0.021 Uiso 1 1 calc R U . . .
C17 C 0.28626(16) 0.27912(16) -0.04089(11) 0.0199(3) Uani 1 1 d . . . . .
H17 H 0.320333 0.291158 -0.110196 0.024 Uiso 1 1 calc R U . . .
C18 C 0.12664(15) 0.21036(15) -0.03387(11) 0.0204(3) Uani 1 1 d . . . . .
H18 H 0.052171 0.174440 -0.098556 0.024 Uiso 1 1 calc R U . . .
C19 C 0.07564(15) 0.19398(16) 0.06731(11) 0.0200(3) Uani 1 1 d . . . . .
H19 H -0.033532 0.147284 0.071636 0.024 Uiso 1 1 calc R U . . .
C20 C 0.18383(15) 0.24571(15) 0.16222(10) 0.0178(2) Uani 1 1 d . . . . .
H20 H 0.150038 0.235499 0.231839 0.021 Uiso 1 1 calc R U . . .
C21 C 1.0267(2) 0.7413(5) 0.6045(2) 0.0162(4) Uani 0.822(2) 1 d D . P A 1
C22 C 1.1005(5) 0.8964(5) 0.6008(4) 0.0218(8) Uani 0.822(2) 1 d D . P A 1
H22 H 1.062657 0.937049 0.550325 0.026 Uiso 0.822(2) 1 calc R U P A 1
S23 S 1.26681(5) 1.01017(7) 0.69529(5) 0.02546(16) Uani 0.822(2) 1 d D . P A 1
C24 C 1.2457(10) 0.8503(9) 0.7430(9) 0.0284(14) Uani 0.822(2) 1 d D . P A 1
H24 H 1.316463 0.854529 0.800276 0.034 Uiso 0.822(2) 1 calc R U P A 1
C25 C 1.1137(4) 0.7159(6) 0.6881(3) 0.0193(9) Uani 0.822(2) 1 d D . P A 1
H25 H 1.082535 0.615642 0.703522 0.023 Uiso 0.822(2) 1 calc R U P A 1
C31 C 1.0220(9) 0.749(2) 0.6040(9) 0.0162(4) Uani 0.178(2) 1 d D . P A 2
C32 C 1.1081(14) 0.716(2) 0.6738(13) 0.017(3) Uani 0.178(2) 1 d D . P A 2
H32 H 1.079752 0.612101 0.680882 0.020 Uiso 0.178(2) 1 calc DR U P A 2
S33 S 1.2719(12) 0.8798(11) 0.7475(10) 0.0294(13) Uani 0.178(2) 1 d D . P A 2
C34 C 1.2243(14) 0.9954(16) 0.6830(11) 0.02546(16) Uani 0.178(2) 1 d D . P A 2
H34 H 1.287136 1.107123 0.698018 0.031 Uiso 0.178(2) 1 calc R U P A 2
C35 C 1.0891(19) 0.915(2) 0.6083(15) 0.016(3) Uani 0.178(2) 1 d D . P A 2
H35 H 1.046420 0.961608 0.565904 0.019 Uiso 0.178(2) 1 calc R U P A 2
C41 C 1.22807(15) 0.72180(15) 0.07472(10) 0.0184(2) Uani 1 1 d . . . . .
H41 H 1.130456 0.705035 0.108052 0.022 Uiso 1 1 calc R U . . .
Cl42 Cl 1.17411(4) 0.59365(4) -0.06044(2) 0.02104(8) Uani 1 1 d . . . . .
Cl43 Cl 1.32595(4) 0.92164(4) 0.06840(3) 0.02659(9) Uani 1 1 d . . . . .
Cl44 Cl 1.34748(4) 0.67953(5) 0.15896(3) 0.02927(9) Uani 1 1 d . . . . .

loop_
_atom_site_aniso_label
_atom_site_aniso_U_11
_atom_site_aniso_U_22
_atom_site_aniso_U_33
_atom_site_aniso_U_23
_atom_site_aniso_U_13
_atom_site_aniso_U_12
N1 0.0223(6) 0.0304(6) 0.0179(5) 0.0072(5) 0.0049(4) 0.0095(5)
C2 0.0176(6) 0.0167(6) 0.0132(6) 0.0028(5) -0.0008(4) 0.0066(5)
B3 0.0153(6) 0.0154(6) 0.0126(6) 0.0035(5) 0.0016(5) 0.0056(5)
C4 0.0164(6) 0.0186(6) 0.0111(5) 0.0022(5) 0.0033(4) 0.0090(5)
C5 0.0192(6) 0.0197(6) 0.0121(5) 0.0045(5) 0.0019(4) 0.0099(5)
C6 0.0176(6) 0.0182(6) 0.0131(5) 0.0041(5) 0.0038(4) 0.0095(5)
C7 0.0153(5) 0.0148(5) 0.0140(6) 0.0043(5) 0.0041(4) 0.0067(5)
N8 0.0155(5) 0.0171(5) 0.0117(5) 0.0048(4) 0.0020(4) 0.0075(4)
N9 0.0151(5) 0.0176(5) 0.0132(5) 0.0041(4) 0.0009(4) 0.0058(4)
N10 0.0144(5) 0.0166(5) 0.0131(5) 0.0045(4) 0.0015(4) 0.0054(4)
C11 0.0161(6) 0.0178(6) 0.0125(5) 0.0035(5) 0.0036(4) 0.0088(5)
C12 0.0160(6) 0.0163(6) 0.0173(6) 0.0032(5) 0.0037(4) 0.0055(5)
C13 0.0211(6) 0.0174(6) 0.0205(6) 0.0075(5) 0.0069(5) 0.0077(5)
C14 0.0227(6) 0.0192(6) 0.0161(6) 0.0071(5) 0.0043(5) 0.0100(5)
C15 0.0166(6) 0.0162(5) 0.0128(6) 0.0025(4) -0.0002(4) 0.0077(5)
C16 0.0171(6) 0.0186(6) 0.0169(6) 0.0053(5) 0.0036(5) 0.0077(5)
C17 0.0239(6) 0.0205(6) 0.0145(6) 0.0045(5) 0.0028(5) 0.0095(5)
C18 0.0216(6) 0.0199(6) 0.0176(6) 0.0023(5) -0.0037(5) 0.0093(5)
C19 0.0152(6) 0.0211(6) 0.0230(7) 0.0052(5) 0.0010(5) 0.0080(5)
C20 0.0178(6) 0.0201(6) 0.0162(6) 0.0053(5) 0.0038(5) 0.0089(5)
C21 0.0173(6) 0.0202(8) 0.0108(5) 0.0030(5) 0.0036(5) 0.0087(5)
C22 0.0243(12) 0.0218(15) 0.0162(12) 0.0054(10) -0.0017(8) 0.0078(9)
S23 0.0223(3) 0.0226(2) 0.0172(2) 0.00310(17) -0.0040(2) -0.0009(2)
C24 0.031(3) 0.041(3) 0.0194(19) 0.011(2) 0.0053(17) 0.019(2)
C25 0.0203(16) 0.0269(15) 0.0125(12) 0.0053(11) 0.0007(10) 0.0125(12)
C31 0.0173(6) 0.0202(8) 0.0108(5) 0.0030(5) 0.0036(5) 0.0087(5)
C32 0.017(6) 0.012(5) 0.014(6) -0.003(5) -0.002(4) 0.003(5)
S33 0.029(3) 0.040(3) 0.0201(18) 0.0047(19) 0.0020(17) 0.018(2)
C34 0.0223(3) 0.0226(2) 0.0172(2) 0.00310(17) -0.0040(2) -0.0009(2)
C35 0.017(4) 0.012(3) 0.014(5) -0.001(3) 0.002(3) 0.003(3)
C41 0.0174(6) 0.0219(6) 0.0151(6) 0.0038(5) 0.0025(4) 0.0089(5)
Cl42 0.02202(15) 0.02231(15) 0.01576(15) 0.00150(12) 0.00102(11) 0.00920(12)
Cl43 0.02702(17) 0.01996(16) 0.02295(16) 0.00355(12) -0.00008(12) 0.00329(13)
Cl44 0.03563(19) 0.0454(2) 0.01751(16) 0.00889(14) 0.00270(13) 0.02777(16)

loop_
_atom_type_symbol
_atom_type_description
_atom_type_scat_dispersion_real
_atom_type_scat_dispersion_imag
_atom_type_scat_source
C C 0.0181 0.0091 'International Tables Vol C Tables 4.2.6.8 and 6.1.1.4'
H H 0.0000 0.0000 'International Tables Vol C Tables 4.2.6.8 and 6.1.1.4'
B B 0.0090 0.0039 'International Tables Vol C Tables 4.2.6.8 and 6.1.1.4'
Cl Cl 0.3639 0.7018 'International Tables Vol C Tables 4.2.6.8 and 6.1.1.4'
N N 0.0311 0.0180 'International Tables Vol C Tables 4.2.6.8 and 6.1.1.4'
S S 0.3331 0.5567 'International Tables Vol C Tables 4.2.6.8 and 6.1.1.4'

loop_
_geom_angle_atom_site_label_1
_geom_angle_atom_site_label_2
_geom_angle_atom_site_label_3
_geom_angle
_geom_angle_site_symmetry_1
_geom_angle_site_symmetry_3
_geom_angle_publ_flag
N1 C2 B3 177.21(13) . . ?
C2 B3 H3 107.2(8) . . ?
C2 B3 C4 113.30(10) . . ?
C4 B3 H3 113.0(8) . . ?
N8 B3 C2 108.20(10) . . ?
N8 B3 H3 107.1(8) . . ?
N8 B3 C4 107.76(10) . . ?
C5 C4 B3 124.28(11) . . ?
C5 C4 C21 118.5(2) . . ?
C5 C4 C31 121.1(10) . . ?
C21 C4 B3 117.2(2) . . ?
C31 C4 B3 114.4(10) . . ?
C4 C5 H5 119.2 . . ?
C4 C5 C6 121.67(11) . . ?
C6 C5 H5 119.2 . . ?
C7 C6 C5 117.55(11) . . ?
C14 C6 C5 128.85(11) . . ?
C14 C6 C7 113.60(11) . . ?
N8 C7 C6 126.82(11) . . ?
N8 C7 C11 107.90(10) . . ?
C11 C7 C6 125.25(11) . . ?
C7 N8 B3 121.77(10) . . ?
N9 N8 B3 127.42(10) . . ?
N9 N8 C7 110.78(10) . . ?
N8 N9 N10 105.93(9) . . ?
N9 N10 C11 111.84(10) . . ?
N9 N10 C15 119.72(10) . . ?
C11 N10 C15 128.44(10) . . ?
C7 C11 C12 120.85(11) . . ?
N10 C11 C7 103.54(10) . . ?
N10 C11 C12 135.55(12) . . ?
C11 C12 H12 122.7 . . ?
C13 C12 C11 114.61(11) . . ?
C13 C12 H12 122.7 . . ?
C12 C13 H13 118.0 . . ?
C12 C13 C14 124.02(12) . . ?
C14 C13 H13 118.0 . . ?
C6 C14 C13 121.66(11) . . ?
C6 C14 H14 119.2 . . ?
C13 C14 H14 119.2 . . ?
C16 C15 N10 119.11(11) . . ?
C16 C15 C20 122.28(11) . . ?
C20 C15 N10 118.61(11) . . ?
C15 C16 H16 120.8 . . ?
C17 C16 C15 118.44(11) . . ?
C17 C16 H16 120.8 . . ?
C16 C17 H17 119.8 . . ?
C16 C17 C18 120.32(12) . . ?
C18 C17 H17 119.8 . . ?
C17 C18 H18 119.9 . . ?
C19 C18 C17 120.30(12) . . ?
C19 C18 H18 119.9 . . ?
C18 C19 H19 119.9 . . ?
C18 C19 C20 120.19(12) . . ?
C20 C19 H19 119.9 . . ?
C15 C20 C19 118.47(12) . . ?
C15 C20 H20 120.8 . . ?
C19 C20 H20 120.8 . . ?
C22 C21 C4 123.2(4) . . ?
C22 C21 C25 110.0(2) . . ?
C25 C21 C4 126.8(3) . . ?
C21 C22 H22 123.2 . . ?
C21 C22 S23 113.7(2) . . ?
S23 C22 H22 123.2 . . ?
C22 S23 C24 91.6(3) . . ?
S23 C24 H24 124.3 . . ?
C25 C24 S23 111.3(5) . . ?
C25 C24 H24 124.3 . . ?
C21 C25 H25 123.3 . . ?
C24 C25 C21 113.4(4) . . ?
C24 C25 H25 123.3 . . ?
C32 C31 C4 121.1(15) . . ?
C32 C31 C35 112.7(9) . . ?
C35 C31 C4 126.2(16) . . ?
C31 C32 H32 123.2 . . ?
C31 C32 S33 113.6(10) . . ?
S33 C32 H32 123.2 . . ?
C32 S33 C34 89.6(10) . . ?
S33 C34 H34 122.5 . . ?
C35 C34 S33 115.0(13) . . ?
C35 C34 H34 122.5 . . ?
C31 C35 H35 125.4 . . ?
C34 C35 C31 109.1(12) . . ?
C34 C35 H35 125.4 . . ?
Cl42 C41 H41 108.5 . . ?
Cl43 C41 H41 108.5 . . ?
Cl43 C41 Cl42 109.84(7) . . ?
Cl44 C41 H41 108.5 . . ?
Cl44 C41 Cl42 110.86(7) . . ?
Cl44 C41 Cl43 110.56(7) . . ?

loop_
_geom_bond_atom_site_label_1
_geom_bond_atom_site_label_2
_geom_bond_distance
_geom_bond_site_symmetry_2
_geom_bond_publ_flag
N1 C2 1.1479(17) . ?
C2 B3 1.6030(18) . ?
B3 H3 1.107(16) . ?
B3 C4 1.6258(18) . ?
B3 N8 1.5773(17) . ?
C4 C5 1.3573(17) . ?
C4 C21 1.477(2) . ?
C4 C31 1.468(8) . ?
C5 H5 0.9500 . ?
C5 C6 1.4527(17) . ?
C6 C7 1.4056(16) . ?
C6 C14 1.3844(17) . ?
C7 N8 1.3569(15) . ?
C7 C11 1.3849(17) . ?
N8 N9 1.3180(14) . ?
N9 N10 1.3434(14) . ?
N10 C11 1.3754(15) . ?
N10 C15 1.4333(15) . ?
C11 C12 1.4091(17) . ?
C12 H12 0.9500 . ?
C12 C13 1.3786(18) . ?
C13 H13 0.9500 . ?
C13 C14 1.4212(18) . ?
C14 H14 0.9500 . ?
C15 C16 1.3870(17) . ?
C15 C20 1.3882(17) . ?
C16 H16 0.9500 . ?
C16 C17 1.3869(18) . ?
C17 H17 0.9500 . ?
C17 C18 1.3908(19) . ?
C18 H18 0.9500 . ?
C18 C19 1.3890(19) . ?
C19 H19 0.9500 . ?
C19 C20 1.3895(18) . ?
C20 H20 0.9500 . ?
C21 C22 1.366(3) . ?
C21 C25 1.441(4) . ?
C22 H22 0.9500 . ?
C22 S23 1.705(4) . ?
S23 C24 1.714(7) . ?
C24 H24 0.9500 . ?
C24 C25 1.368(8) . ?
C25 H25 0.9500 . ?
C31 C32 1.358(11) . ?
C31 C35 1.434(11) . ?
C32 H32 0.9500 . ?
C32 S33 1.704(10) . ?
S33 C34 1.713(9) . ?
C34 H34 0.9500 . ?
C34 C35 1.367(13) . ?
C35 H35 0.9500 . ?
C41 H41 1.0000 . ?
C41 Cl42 1.7676(13) . ?
C41 Cl43 1.7666(13) . ?
C41 Cl44 1.7606(13) . ?

loop_
_geom_torsion_atom_site_label_1
_geom_torsion_atom_site_label_2
_geom_torsion_atom_site_label_3
_geom_torsion_atom_site_label_4
_geom_torsion
_geom_torsion_site_symmetry_1
_geom_torsion_site_symmetry_2
_geom_torsion_site_symmetry_3
_geom_torsion_site_symmetry_4
_geom_torsion_publ_flag
C2 B3 C4 C5 -123.69(13) . . . . ?
C2 B3 C4 C21 58.85(18) . . . . ?
C2 B3 C4 C31 62.2(5) . . . . ?
C2 B3 N8 C7 126.95(11) . . . . ?
C2 B3 N8 N9 -54.82(15) . . . . ?
B3 C4 C5 C6 2.57(19) . . . . ?
B3 C4 C21 C22 16.3(3) . . . . ?
B3 C4 C21 C25 -166.0(2) . . . . ?
B3 C4 C31 C32 -159.2(7) . . . . ?
B3 C4 C31 C35 20.8(7) . . . . ?
B3 N8 N9 N10 -178.69(10) . . . . ?
C4 B3 N8 C7 4.10(15) . . . . ?
C4 B3 N8 N9 -177.66(10) . . . . ?
C4 C5 C6 C7 -0.66(18) . . . . ?
C4 C5 C6 C14 178.51(13) . . . . ?
C4 C21 C22 S23 177.08(18) . . . . ?
C4 C21 C25 C24 -177.5(5) . . . . ?
C4 C31 C32 S33 -179.9(2) . . . . ?
C4 C31 C35 C34 -179.9(3) . . . . ?
C5 C4 C21 C22 -161.3(2) . . . . ?
C5 C4 C21 C25 16.4(3) . . . . ?
C5 C4 C31 C32 26.5(8) . . . . ?
C5 C4 C31 C35 -153.5(8) . . . . ?
C5 C6 C7 N8 0.93(18) . . . . ?
C5 C6 C7 C11 178.82(11) . . . . ?
C5 C6 C14 C13 -177.99(12) . . . . ?
C6 C7 N8 B3 -3.05(18) . . . . ?
C6 C7 N8 N9 178.45(11) . . . . ?
C6 C7 C11 N10 -178.33(11) . . . . ?
C6 C7 C11 C12 -0.64(19) . . . . ?
C7 C6 C14 C13 1.21(18) . . . . ?
C7 N8 N9 N10 -0.30(13) . . . . ?
C7 C11 C12 C13 0.94(17) . . . . ?
N8 B3 C4 C5 -4.02(16) . . . . ?
N8 B3 C4 C21 178.52(14) . . . . ?
N8 B3 C4 C31 -178.1(5) . . . . ?
N8 C7 C11 N10 -0.10(13) . . . . ?
N8 C7 C11 C12 177.59(11) . . . . ?
N8 N9 N10 C11 0.24(13) . . . . ?
N8 N9 N10 C15 -178.81(10) . . . . ?
N9 N10 C11 C7 -0.09(13) . . . . ?
N9 N10 C11 C12 -177.24(13) . . . . ?
N9 N10 C15 C16 44.36(16) . . . . ?
N9 N10 C15 C20 -135.38(12) . . . . ?
N10 C11 C12 C13 177.73(13) . . . . ?
N10 C15 C16 C17 -179.57(11) . . . . ?
N10 C15 C20 C19 -179.89(11) . . . . ?
C11 C7 N8 B3 178.75(10) . . . . ?
C11 C7 N8 N9 0.25(13) . . . . ?
C11 N10 C15 C16 -134.51(13) . . . . ?
C11 N10 C15 C20 45.75(18) . . . . ?
C11 C12 C13 C14 -0.20(19) . . . . ?
C12 C13 C14 C6 -0.9(2) . . . . ?
C14 C6 C7 N8 -178.36(12) . . . . ?
C14 C6 C7 C11 -0.47(18) . . . . ?
C15 N10 C11 C7 178.85(11) . . . . ?
C15 N10 C11 C12 1.7(2) . . . . ?
C15 C16 C17 C18 -0.74(19) . . . . ?
C16 C15 C20 C19 0.38(19) . . . . ?
C16 C17 C18 C19 0.8(2) . . . . ?
C17 C18 C19 C20 -0.2(2) . . . . ?
C18 C19 C20 C15 -0.34(19) . . . . ?
C20 C15 C16 C17 0.16(19) . . . . ?
C21 C4 C5 C6 180.00(16) . . . . ?
C21 C22 S23 C24 1.0(4) . . . . ?
C22 C21 C25 C24 0.5(5) . . . . ?
C22 S23 C24 C25 -0.7(6) . . . . ?
S23 C24 C25 C21 0.3(7) . . . . ?
C25 C21 C22 S23 -1.0(3) . . . . ?
C31 C4 C5 C6 176.3(6) . . . . ?
C31 C32 S33 C34 -0.2(3) . . . . ?
C32 C31 C35 C34 0.1(5) . . . . ?
C32 S33 C34 C35 0.2(5) . . . . ?
S33 C34 C35 C31 -0.2(7) . . . . ?
C35 C31 C32 S33 0.1(3) . . . . ?
